data_7135444
loop_
_publ_author_name
'Wei, Yu-Long'
'Yao, Wen-Dong'
'Lv, Yi-Lei'
'Ma, Liang'
'Tang, Ru-Ling'

_publ_section_title
;
 REV<sub>3</sub>(BO<sub>3</sub>)<sub>4</sub> (RE = La-Nd): a series of
 rare earth vanadoborates exhibit large birefringence induced by distorted
 V<sup>III</sup>O<sub>6</sub> groups.
;
_journal_issue 18
_journal_name_full 'Chemical communications (Cambridge, England)'
_journal_page_first 5297
_journal_page_last 5301
_journal_paper_doi 10.1039/d6cc00362a
_journal_volume 62
_journal_year 2026
_chemical_formula_moiety 'B4 O12 Pr V3'
_chemical_formula_sum 'B4 O12 Pr V3'
_chemical_formula_weight 528.97
_space_group_crystal_system monoclinic
_space_group_IT_number 15
_space_group_name_Hall '-C 2yc'
_space_group_name_H-M_alt 'C 1 2/c 1'
_atom_sites_solution_primary dual
_audit_creation_date 2023-03-28
_audit_creation_method
;
Olex2 1.5
(compiled 2021.08.20 svn.r13c46975 for OlexSys, GUI svn.r6405)
;
_audit_update_record
;
2023-04-07 deposited with the CCDC.	2026-02-05 downloaded from the CCDC.
;
_cell_angle_alpha 90
_cell_angle_beta 104.864(4)
_cell_angle_gamma 90
_cell_formula_units_Z 4
_cell_length_a 7.5419(9)
_cell_length_b 9.6567(13)
_cell_length_c 11.5679(14)
_cell_measurement_reflns_used 2884
_cell_measurement_temperature 273.15
_cell_measurement_theta_max 27.34
_cell_measurement_theta_min 3.50
_cell_volume 814.30(18)
_computing_cell_refinement 'SAINT v8.37A (Bruker, 2015)'
_computing_data_reduction 'SAINT v8.37A (Bruker, 2015)'
_computing_molecular_graphics 'Olex2 1.5 (Dolomanov et al., 2009)'
_computing_publication_material 'Olex2 1.5 (Dolomanov et al., 2009)'
_computing_structure_refinement 'SHELXL 2014/7 (Sheldrick, 2015)'
_computing_structure_solution 'SHELXT 2014/5 (Sheldrick, 2014)'
_diffrn_ambient_temperature 273.15
_diffrn_measured_fraction_theta_full 0.958
_diffrn_measured_fraction_theta_max 0.965
_diffrn_measurement_device_type 'Bruker APEX-II CCD'
_diffrn_measurement_method '\f and \w scans'
_diffrn_radiation_monochromator graphite
_diffrn_radiation_type MoK\a
_diffrn_radiation_wavelength 0.71073
_diffrn_reflns_av_R_equivalents 0.0417
_diffrn_reflns_av_unetI/netI 0.0291
_diffrn_reflns_Laue_measured_fraction_full 0.958
_diffrn_reflns_Laue_measured_fraction_max 0.965
_diffrn_reflns_limit_h_max 9
_diffrn_reflns_limit_h_min -9
_diffrn_reflns_limit_k_max 12
_diffrn_reflns_limit_k_min -12
_diffrn_reflns_limit_l_max 14
_diffrn_reflns_limit_l_min -15
_diffrn_reflns_number 4851
_diffrn_reflns_point_group_measured_fraction_full 0.958
_diffrn_reflns_point_group_measured_fraction_max 0.965
_diffrn_reflns_theta_full 25.242
_diffrn_reflns_theta_max 27.497
_diffrn_reflns_theta_min 3.502
_diffrn_source_current 1.0
_diffrn_source_power 0.05
_diffrn_source_voltage 50.0
_diffrn_standards_number 0
_exptl_absorpt_coefficient_mu 9.292
_exptl_absorpt_correction_T_max 0.7456
_exptl_absorpt_correction_T_min 0.6296
_exptl_absorpt_correction_type multi-scan
_exptl_absorpt_process_details
;
SADABS-2016/2 (Bruker,2016/2) was used for absorption correction.
wR2(int) was 0.0769 before and 0.0410 after correction.
The Ratio of minimum to maximum transmission is 0.8444.
The \l/2 correction factor is Not present.
;
_exptl_crystal_colour green
_exptl_crystal_density_diffrn 4.315
_exptl_crystal_description block
_exptl_crystal_F_000 980
_exptl_crystal_size_max 0.1
_exptl_crystal_size_mid 0.08
_exptl_crystal_size_min 0.07
_refine_diff_density_max 1.220
_refine_diff_density_min -0.582
_refine_diff_density_rms 0.161
_refine_ls_extinction_method none
_refine_ls_goodness_of_fit_ref 1.070
_refine_ls_hydrogen_treatment undef
_refine_ls_matrix_type full
_refine_ls_number_parameters 77
_refine_ls_number_reflns 898
_refine_ls_number_restraints 0
_refine_ls_restrained_S_all 1.070
_refine_ls_R_factor_all 0.0244
_refine_ls_R_factor_gt 0.0205
_refine_ls_shift/su_max 0.000
_refine_ls_shift/su_mean 0.000
_refine_ls_structure_factor_coef Fsqd
_refine_ls_weighting_details 'w=1/[\s^2^(Fo^2^)+(0.0147P)^2^+1.8322P] where P=(Fo^2^+2Fc^2^)/3'
_refine_ls_weighting_scheme calc
_refine_ls_wR_factor_gt 0.0373
_refine_ls_wR_factor_ref 0.0381
_reflns_Friedel_coverage 0.000
_reflns_number_gt 845
_reflns_number_total 898
_reflns_threshold_expression 'I > 2\s(I)'
_cod_data_source_file d6cc00362a2.cif
_cod_data_source_block wyl787g2_0m
_cod_depositor_comments
;
The following automatic conversions were performed:

data item '_exptl_absorpt_correction_type' value 'MULTI-SCAN' was
changed to 'multi-scan' in accordance with the
/home/data/users/saulius/crontab/automatic-downloads/rss-feeds/RSC/lib/dictionaries/cif_core.dic
dictionary named 'cif_core.dic' version 2.4.2 last updated on
2011-04-26.

Automatic conversion script
Id: cif_fix_values 8170 2020-07-09 18:12:32Z antanas 

 Adding full bibliography for 7135441--7135444.cif.
;
_cod_database_code 7135444
_shelx_shelxl_version_number 2014/7
_shelx_space_group_comment
;
The symmetry employed for this shelxl refinement is uniquely defined
by the following loop, which should always be used as a source of
symmetry information in preference to the above space-group names.
They are only intended as comments.
;
_olex2_refinement_description
;
;
_olex2_submission_special_instructions 'No special instructions were received'

loop_
_space_group_symop_operation_xyz
'x, y, z'
'-x, y, -z+1/2'
'x+1/2, y+1/2, z'
'-x+1/2, y+1/2, -z+1/2'
'-x, -y, -z'
'x, -y, z-1/2'
'-x+1/2, -y+1/2, -z'
'x+1/2, -y+1/2, z-1/2'

loop_
_atom_site_label
_atom_site_type_symbol
_atom_site_fract_x
_atom_site_fract_y
_atom_site_fract_z
_atom_site_U_iso_or_equiv
_atom_site_adp_type
_atom_site_occupancy
_atom_site_site_symmetry_order
_atom_site_calc_flag
_atom_site_refinement_flags_posn
_atom_site_refinement_flags_adp
_atom_site_refinement_flags_occupancy
_atom_site_disorder_assembly
_atom_site_disorder_group
Pr1 Pr 0.0000 0.46448(3) 0.7500 0.00592(9) Uani 1 2 d S T P . .
V1 V 0.55627(8) 0.74839(6) 1.02796(5) 0.00173(13) Uiso 1 1 d . . . . .
V2 V 0.5000 0.41559(8) 0.7500 0.00278(17) Uani 1 2 d S T P . .
O1 O 0.2500(3) 0.6152(3) 0.4919(2) 0.0060(5) Uani 1 1 d . . . . .
O2 O 0.3963(3) 0.4025(3) 0.5736(2) 0.0040(5) Uani 1 1 d . . . . .
O3 O 0.4386(3) 0.7592(2) 0.8577(2) 0.0060(5) Uani 1 1 d . . . . .
O4 O 0.3053(3) 0.5486(2) 0.7608(2) 0.0054(5) Uani 1 1 d . . . . .
O5 O 0.1631(3) 0.7643(3) 0.7062(2) 0.0064(5) Uani 1 1 d . . . . .
O6 O 0.0968(3) 0.4039(3) 0.4366(2) 0.0050(5) Uani 1 1 d . . . . .
B1 B 0.3062(5) 0.6878(4) 0.7776(3) 0.0033(7) Uiso 1 1 d . . . . .
B2 B 0.2493(5) 0.4712(4) 0.5030(3) 0.0019(7) Uiso 1 1 d . . . . .

loop_
_atom_site_aniso_label
_atom_site_aniso_U_11
_atom_site_aniso_U_22
_atom_site_aniso_U_33
_atom_site_aniso_U_23
_atom_site_aniso_U_13
_atom_site_aniso_U_12
Pr1 0.00589(14) 0.00603(15) 0.00602(14) 0.000 0.00188(10) 0.000
V2 0.0028(4) 0.0020(4) 0.0031(4) 0.000 0.0001(3) 0.000
O1 0.0035(12) 0.0040(12) 0.0104(13) 0.0016(10) 0.0018(10) 0.0006(10)
O2 0.0041(11) 0.0048(12) 0.0031(11) 0.0010(9) 0.0011(9) 0.0027(10)
O3 0.0048(12) 0.0092(13) 0.0034(12) -0.0001(9) -0.0001(10) -0.0015(10)
O4 0.0067(12) 0.0026(12) 0.0075(11) -0.0005(10) 0.0030(9) 0.0002(10)
O5 0.0053(13) 0.0081(13) 0.0042(13) -0.0010(9) -0.0016(10) 0.0037(10)
O6 0.0045(12) 0.0050(12) 0.0048(11) 0.0005(10) 0.0000(9) -0.0016(10)

loop_
_atom_type_symbol
_atom_type_description
_atom_type_scat_dispersion_real
_atom_type_scat_dispersion_imag
_atom_type_scat_source
B B 0.0013 0.0007 'International Tables Vol C Tables 4.2.6.8 and 6.1.1.4'
O O 0.0106 0.0060 'International Tables Vol C Tables 4.2.6.8 and 6.1.1.4'
Pr Pr -0.2180 2.8214 'International Tables Vol C Tables 4.2.6.8 and 6.1.1.4'
V V 0.3005 0.5294 'International Tables Vol C Tables 4.2.6.8 and 6.1.1.4'

loop_
_geom_angle_atom_site_label_1
_geom_angle_atom_site_label_2
_geom_angle_atom_site_label_3
_geom_angle
_geom_angle_site_symmetry_1
_geom_angle_site_symmetry_3
_geom_angle_publ_flag
O3 Pr1 O3 71.82(12) 4_546 3_445 ?
O3 Pr1 O6 91.41(8) 4_546 5_566 ?
O3 Pr1 O6 144.70(8) 4_546 6_566 ?
O3 Pr1 O6 144.70(8) 3_445 5_566 ?
O3 Pr1 O6 91.41(8) 3_445 6_566 ?
O3 Pr1 B1 25.05(9) 4_546 4_546 ?
O3 Pr1 B1 60.67(10) 4_546 3_445 ?
O3 Pr1 B1 25.05(9) 3_445 3_445 ?
O3 Pr1 B1 60.67(9) 3_445 4_546 ?
O3 Pr1 B2 80.25(10) 4_546 5_566 ?
O3 Pr1 B2 80.25(10) 3_445 6_566 ?
O3 Pr1 B2 119.55(9) 4_546 6_566 ?
O3 Pr1 B2 119.55(9) 3_445 5_566 ?
O4 Pr1 O3 89.78(8) 2_556 3_445 ?
O4 Pr1 O3 123.27(8) 2_556 4_546 ?
O4 Pr1 O3 89.78(8) . 4_546 ?
O4 Pr1 O3 123.27(8) . 3_445 ?
O4 Pr1 O4 140.70(12) 2_556 . ?
O4 Pr1 O6 86.30(8) 2_556 6_566 ?
O4 Pr1 O6 86.30(8) . 5_566 ?
O4 Pr1 O6 73.47(8) . 6_566 ?
O4 Pr1 O6 73.47(8) 2_556 5_566 ?
O4 Pr1 B1 80.02(9) . 4_546 ?
O4 Pr1 B1 138.83(9) . 3_445 ?
O4 Pr1 B1 138.83(9) 2_556 4_546 ?
O4 Pr1 B1 80.02(9) 2_556 3_445 ?
O4 Pr1 B2 108.65(9) . 5_566 ?
O4 Pr1 B2 62.99(8) 2_556 5_566 ?
O4 Pr1 B2 62.99(8) . 6_566 ?
O4 Pr1 B2 108.65(9) 2_556 6_566 ?
O6 Pr1 O6 117.47(12) 6_566 5_566 ?
O6 Pr1 B1 119.75(9) 5_566 3_445 ?
O6 Pr1 B1 113.47(9) 5_566 4_546 ?
O6 Pr1 B1 119.75(9) 6_566 4_546 ?
O6 Pr1 B1 113.47(9) 6_566 3_445 ?
O6 Pr1 B2 25.19(9) 6_566 6_566 ?
O6 Pr1 B2 134.22(10) 6_566 5_566 ?
O6 Pr1 B2 25.19(9) 5_566 5_566 ?
O6 Pr1 B2 134.22(10) 5_566 6_566 ?
B1 Pr1 B1 60.99(14) 3_445 4_546 ?
B1 Pr1 B2 105.22(10) 3_445 6_566 ?
B1 Pr1 B2 94.70(10) 4_546 6_566 ?
B1 Pr1 B2 94.70(10) 3_445 5_566 ?
B1 Pr1 B2 105.22(10) 4_546 5_566 ?
B2 Pr1 B2 156.94(16) 6_566 5_566 ?
O1 V1 O1 79.28(11) 2_656 8_566 ?
O1 V1 O2 93.89(10) 2_656 6_566 ?
O1 V1 O5 88.06(10) 2_656 8_566 ?
O2 V1 O1 172.14(9) 6_566 8_566 ?
O3 V1 O1 85.68(10) . 8_566 ?
O3 V1 O1 94.31(10) . 2_656 ?
O3 V1 O2 98.82(10) . 6_566 ?
O3 V1 O5 176.53(11) . 8_566 ?
O3 V1 O6 91.73(10) . 4_556 ?
O5 V1 O1 97.26(9) 8_566 8_566 ?
O5 V1 O2 78.47(9) 8_566 6_566 ?
O6 V1 O1 169.09(10) 4_556 2_656 ?
O6 V1 O1 92.15(10) 4_556 8_566 ?
O6 V1 O2 94.14(10) 4_556 6_566 ?
O6 V1 O5 86.33(10) 4_556 8_566 ?
O2 V2 O2 172.71(15) 2_656 . ?
O2 V2 O5 78.74(9) . 3_545 ?
O2 V2 O5 96.02(10) . 4_546 ?
O2 V2 O5 96.01(10) 2_656 3_545 ?
O2 V2 O5 78.74(9) 2_656 4_546 ?
O4 V2 O2 90.17(9) 2_656 2_656 ?
O4 V2 O2 94.56(10) . 2_656 ?
O4 V2 O2 94.56(10) 2_656 . ?
O4 V2 O2 90.17(9) . . ?
O4 V2 O4 99.06(14) . 2_656 ?
O4 V2 O5 86.86(10) . 4_546 ?
O4 V2 O5 167.86(10) 2_656 4_546 ?
O4 V2 O5 86.86(10) 2_656 3_545 ?
O4 V2 O5 167.86(10) . 3_545 ?
O5 V2 O5 89.38(14) 4_546 3_545 ?
V1 O1 V1 100.72(11) 2_656 8_465 ?
B2 O1 V1 132.07(19) . 2_656 ?
B2 O1 V1 126.19(19) . 8_465 ?
V2 O2 V1 101.95(10) . 6_565 ?
B2 O2 V1 129.2(2) . 6_565 ?
B2 O2 V2 128.7(2) . . ?
V1 O3 Pr1 117.51(11) . 3 ?
B1 O3 Pr1 105.4(2) . 3 ?
B1 O3 V1 136.6(2) . . ?
V2 O4 Pr1 119.46(11) . . ?
B1 O4 Pr1 108.1(2) . . ?
B1 O4 V2 132.4(2) . . ?
V1 O5 V2 100.83(10) 8_465 3_455 ?
B1 O5 V1 128.4(2) . 8_465 ?
B1 O5 V2 130.8(2) . 3_455 ?
V1 O6 Pr1 120.89(10) 4_546 5_566 ?
B2 O6 Pr1 105.36(19) . 5_566 ?
B2 O6 V1 133.3(2) . 4_546 ?
O3 B1 Pr1 49.57(16) . 3 ?
O3 B1 O5 117.2(3) . . ?
O4 B1 Pr1 145.4(2) . 3 ?
O4 B1 O3 125.1(3) . . ?
O4 B1 O5 117.8(3) . . ?
O5 B1 Pr1 78.22(19) . 3 ?
O1 B2 Pr1 74.34(16) . 5_566 ?
O2 B2 Pr1 149.4(2) . 5_566 ?
O2 B2 O1 121.1(3) . . ?
O2 B2 O6 122.6(3) . . ?
O6 B2 Pr1 49.45(15) . 5_566 ?
O6 B2 O1 116.3(3) . . ?

loop_
_geom_bond_atom_site_label_1
_geom_bond_atom_site_label_2
_geom_bond_distance
_geom_bond_site_symmetry_2
_geom_bond_publ_flag
Pr1 O3 2.448(2) 3_445 ?
Pr1 O3 2.448(2) 4_546 ?
Pr1 O4 2.414(2) . ?
Pr1 O4 2.414(2) 2_556 ?
Pr1 O6 2.449(2) 5_566 ?
Pr1 O6 2.449(2) 6_566 ?
Pr1 B1 3.101(4) 3_445 ?
Pr1 B1 3.101(4) 4_546 ?
Pr1 B2 3.108(3) 5_566 ?
Pr1 B2 3.108(3) 6_566 ?
V1 O1 2.088(2) 8_566 ?
V1 O1 2.004(2) 2_656 ?
V1 O2 2.045(2) 6_566 ?
V1 O3 1.945(3) . ?
V1 O5 2.016(2) 8_566 ?
V1 O6 1.999(2) 4_556 ?
V2 O2 1.993(2) . ?
V2 O2 1.993(2) 2_656 ?
V2 O4 1.978(2) . ?
V2 O4 1.978(2) 2_656 ?
V2 O5 2.055(2) 4_546 ?
V2 O5 2.055(2) 3_545 ?
O1 V1 2.088(2) 8_465 ?
O1 V1 2.004(2) 2_656 ?
O1 B2 1.396(5) . ?
O2 V1 2.045(2) 6_565 ?
O2 B2 1.369(4) . ?
O3 Pr1 2.448(2) 3 ?
O3 B1 1.362(5) . ?
O4 B1 1.358(5) . ?
O5 V1 2.016(2) 8_465 ?
O5 V2 2.055(2) 3_455 ?
O5 B1 1.391(5) . ?
O6 Pr1 2.449(2) 5_566 ?
O6 V1 1.999(2) 4_546 ?
O6 B2 1.372(4) . ?
B1 Pr1 3.101(4) 3 ?
B2 Pr1 3.108(3) 5_566 ?

loop_
_geom_torsion_atom_site_label_1
_geom_torsion_atom_site_label_2
_geom_torsion_atom_site_label_3
_geom_torsion_atom_site_label_4
_geom_torsion
_geom_torsion_site_symmetry_1
_geom_torsion_site_symmetry_2
_geom_torsion_site_symmetry_3
_geom_torsion_site_symmetry_4
_geom_torsion_publ_flag
Pr1 O3 B1 O4 136.4(3) 3 . . . ?
Pr1 O3 B1 O5 -42.4(3) 3 . . . ?
Pr1 O4 B1 Pr1 -157.2(3) . . . 3 ?
Pr1 O4 B1 O3 135.0(3) . . . . ?
Pr1 O4 B1 O5 -46.3(3) . . . . ?
Pr1 O6 B2 O1 35.1(3) 5_566 . . . ?
Pr1 O6 B2 O2 -142.9(3) 5_566 . . . ?
V1 O1 B2 Pr1 85.29(17) 8_465 . . 5_566 ?
V1 O1 B2 Pr1 -108.6(2) 2_656 . . 5_566 ?
V1 O1 B2 O2 42.5(4) 2_656 . . . ?
V1 O1 B2 O2 -123.7(3) 8_465 . . . ?
V1 O1 B2 O6 -135.5(2) 2_656 . . . ?
V1 O1 B2 O6 58.3(3) 8_465 . . . ?
V1 O2 B2 Pr1 -7.5(6) 6_565 . . 5_566 ?
V1 O2 B2 O1 -121.1(3) 6_565 . . . ?
V1 O2 B2 O6 56.8(4) 6_565 . . . ?
V1 O3 B1 Pr1 170.9(4) . . . 3 ?
V1 O3 B1 O4 -52.7(5) . . . . ?
V1 O3 B1 O5 128.5(3) . . . . ?
V1 O5 B1 Pr1 101.2(2) 8_465 . . 3 ?
V1 O5 B1 O3 132.8(3) 8_465 . . . ?
V1 O5 B1 O4 -46.0(4) 8_465 . . . ?
V1 O6 B2 Pr1 -172.3(3) 4_546 . . 5_566 ?
V1 O6 B2 O1 -137.2(2) 4_546 . . . ?
V1 O6 B2 O2 44.8(4) 4_546 . . . ?
V2 O2 B2 Pr1 176.7(3) . . . 5_566 ?
V2 O2 B2 O1 63.2(4) . . . . ?
V2 O2 B2 O6 -119.0(3) . . . . ?
V2 O4 B1 Pr1 24.9(6) . . . 3 ?
V2 O4 B1 O3 -42.9(5) . . . . ?
V2 O4 B1 O5 135.8(3) . . . . ?
V2 O5 B1 Pr1 -80.2(2) 3_455 . . 3 ?
V2 O5 B1 O3 -48.6(4) 3_455 . . . ?
V2 O5 B1 O4 132.6(3) 3_455 . . . ?
